data_2206115
loop_
_publ_author_name
'Chen, Hong-Liang'
'Feng, Ya-Qing'
'Hu, Xiao-Fen'
'Liu, Xin-Gang'

_publ_section_title
10''-(4-Methoxybenzylidene)-5'',4'-bis(4-methoxyphenyl)-1'-methyl-2,3,2'',3'',7'',8'',9'',10''-octahydro-1<i>H</i>,5''<i>H</i>,6''<i>H</i>-indole-3-spiro-2'-pyrrolidine-3'-spiro-2''-cyclohepteno[1,2-<i>d</i>]thiazolo[3,2-<i>a</i>]pyrimidine-2,3''-dione
_journal_issue 7
_journal_name_full 'Acta Crystallographica Section E'
_journal_page_first o2086
_journal_page_last o2088
_journal_paper_doi 10.1107/S1600536805017939
_journal_volume 61
_journal_year 2005
_chemical_formula_iupac 'C44 H42 N4 O5 S'
_chemical_formula_moiety 'C44 H42 N4 O5 S'
_chemical_formula_sum 'C44 H42 N4 O5 S'
_chemical_formula_weight 738.88
_chemical_name_systematic
;
10''-(4-Methoxybenzylidene)-5''-(4-methoxyphenyl)-4'-(4-methoxyphenyl)-1'-
methyl-2,3,2'',3'',7'',8'',9'',10''-octahydro-1H,5''H,6''H-indole-3-spiro-2'-
pyrrolidine-3'-spiro-2''-cyclohepteno[1,2-d]thiazolo[3,2-a]pyrimidine-2,3''-
dione
;
_space_group_IT_number 2
_symmetry_cell_setting triclinic
_symmetry_space_group_name_Hall '-P 1'
_symmetry_space_group_name_H-M 'P -1'
_cell_angle_alpha 104.778(3)
_cell_angle_beta 95.840(3)
_cell_angle_gamma 91.828(3)
_cell_formula_units_Z 2
_cell_length_a 10.6294(19)
_cell_length_b 13.299(2)
_cell_length_c 13.702(2)
_cell_measurement_reflns_used 2110
_cell_measurement_temperature 294(2)
_cell_measurement_theta_max 23.13
_cell_measurement_theta_min 2.33
_cell_volume 1859.8(5)
_computing_cell_refinement 'SAINT (Bruker, 1997)'
_computing_data_collection 'SMART (Bruker, 1997)'
_computing_data_reduction SAINT
_computing_molecular_graphics 'SHELXTL (Bruker, 1997)'
_computing_publication_material SHELXTL
_computing_structure_refinement 'SHELXL97 (Sheldrick, 1997)'
_computing_structure_solution 'SHELXS97 (Sheldrick, 1997)'
_diffrn_ambient_temperature 294(2)
_diffrn_measured_fraction_theta_full 0.994
_diffrn_measured_fraction_theta_max 0.981
_diffrn_measurement_device_type 'Bruker SMART CCD area-detector'
_diffrn_measurement_method '\f and \w'
_diffrn_radiation_monochromator graphite
_diffrn_radiation_source 'fine-focus sealed tube'
_diffrn_radiation_type MoK\a
_diffrn_radiation_wavelength 0.71073
_diffrn_reflns_av_R_equivalents 0.031
_diffrn_reflns_av_sigmaI/netI 0.0883
_diffrn_reflns_limit_h_max 11
_diffrn_reflns_limit_h_min -13
_diffrn_reflns_limit_k_max 15
_diffrn_reflns_limit_k_min -16
_diffrn_reflns_limit_l_max 16
_diffrn_reflns_limit_l_min -17
_diffrn_reflns_number 10666
_diffrn_reflns_theta_full 25.00
_diffrn_reflns_theta_max 26.48
_diffrn_reflns_theta_min 1.55
_diffrn_standards_number 0
_exptl_absorpt_coefficient_mu 0.140
_exptl_absorpt_correction_T_max 0.972
_exptl_absorpt_correction_T_min 0.958
_exptl_absorpt_correction_type multi-scan
_exptl_absorpt_process_details '(SADABS; Bruker, 1997)'
_exptl_crystal_colour colourless
_exptl_crystal_density_diffrn 1.320
_exptl_crystal_density_method 'not measured'
_exptl_crystal_description block
_exptl_crystal_F_000 780
_exptl_crystal_size_max 0.28
_exptl_crystal_size_mid 0.24
_exptl_crystal_size_min 0.20
_refine_diff_density_max 0.29
_refine_diff_density_min -0.21
_refine_ls_extinction_method none
_refine_ls_goodness_of_fit_ref 1.01
_refine_ls_hydrogen_treatment mixed
_refine_ls_matrix_type full
_refine_ls_number_parameters 505
_refine_ls_number_reflns 7546
_refine_ls_number_restraints 0
_refine_ls_restrained_S_all 1.02
_refine_ls_R_factor_all 0.126
_refine_ls_R_factor_gt 0.055
_refine_ls_shift/su_max 0.000
_refine_ls_shift/su_mean 0.000
_refine_ls_structure_factor_coef Fsqd
_refine_ls_weighting_details 'calc w = 1/[\s^2^(Fo^2^)+(0.0505P)^2^+0.3384P] where P=(Fo^2^+2Fc^2^)/3'
_refine_ls_weighting_scheme calc
_refine_ls_wR_factor_ref 0.140
_reflns_number_gt 4011
_reflns_number_total 7546
_reflns_threshold_expression I>2\s(I)
_cod_data_source_file at6016.cif
_cod_data_source_block I
_cod_depositor_comments
;
The following automatic conversions were performed:
'_symmetry_cell_setting' value 'Triclinic' changed to 'triclinic'
according to '/home/saulius/struct/CIF-dictionaries/cif_core.dic'
dictionary named 'cif_core.dic' version 2.4.1 from 2010-06-29.

Automatic conversion script
Id: cif_fix_enum 1527 2010-12-29 10:47:43Z saulius 

The following automatic conversions were performed:

'_symmetry_cell_setting' value 'Triclinic' changed to 'triclinic'
according to /home/saulius/struct/CIF-dictionaries/cif_core.dic
dictionary named 'cif_core.dic' version 2.4.1 from 2010-06-29.

Automatic conversion script
Id: cif_fix_values 1715 2011-07-08 13:25:40Z adriana 
;
_cod_original_sg_symbol_H-M P-1
_cod_database_code 2206115
_cod_database_fobs_code 2206115

loop_
_symmetry_equiv_pos_as_xyz
'x, y, z'
'-x, -y, -z'

loop_
_atom_site_label
_atom_site_fract_x
_atom_site_fract_y
_atom_site_fract_z
_atom_site_U_iso_or_equiv
_atom_site_adp_type
_atom_site_calc_flag
_atom_site_refinement_flags
_atom_site_occupancy
_atom_site_disorder_assembly
_atom_site_disorder_group
_atom_site_type_symbol
S1 0.50880(7) 0.13525(6) 0.21676(6) 0.0377(2) Uani d . 1 . . S
N1 0.2737(2) 0.08272(17) 0.22611(15) 0.0317(5) Uani d . 1 . . N
N2 0.3072(2) 0.19743(17) 0.12355(16) 0.0334(6) Uani d . 1 . . N
N3 0.6341(2) -0.07797(18) 0.33177(17) 0.0398(6) Uani d . 1 . . N
N4 0.5676(3) -0.1296(2) 0.0685(2) 0.0526(7) Uani d D 1 . . N
H4 0.610(3) -0.146(2) 0.0165(16) 0.064(11) Uiso d D 1 . . H
O1 0.28269(17) -0.03197(15) 0.32455(14) 0.0408(5) Uani d . 1 . . O
O2 0.7154(2) -0.00034(18) 0.15861(18) 0.0617(7) Uani d . 1 . . O
O3 -0.0288(2) 0.3004(2) 0.59683(18) 0.0799(8) Uani d . 1 . . O
O4 0.5063(3) 0.48626(19) 0.63707(19) 0.0783(8) Uani d . 1 . . O
O5 0.1221(3) 0.5675(2) -0.2782(2) 0.0888(9) Uani d . 1 . . O
C1 0.4815(2) 0.0374(2) 0.28657(19) 0.0325(7) Uani d . 1 . . C
C2 0.3368(3) 0.0231(2) 0.28135(19) 0.0322(7) Uani d . 1 . . C
C3 0.3480(3) 0.1438(2) 0.18363(19) 0.0306(6) Uani d . 1 . . C
C4 0.1733(3) 0.1911(2) 0.0943(2) 0.0339(7) Uani d . 1 . . C
C5 0.0911(3) 0.1426(2) 0.1366(2) 0.0404(7) Uani d . 1 A . C
C6 0.1348(2) 0.0910(2) 0.2200(2) 0.0357(7) Uani d . 1 . . C
H6 0.0956 0.0200 0.2007 0.043 Uiso calc R 1 . . H
C7 0.5394(3) 0.0719(2) 0.40060(19) 0.0352(7) Uani d . 1 . . C
H7 0.4898 0.0323 0.4363 0.042 Uiso calc R 1 . . H
C8 0.6669(3) 0.0261(2) 0.3971(2) 0.0425(8) Uani d . 1 . . C
H8A 0.7249 0.0648 0.3677 0.051 Uiso calc R 1 . . H
H8B 0.7040 0.0240 0.4641 0.051 Uiso calc R 1 . . H
C9 0.5494(3) -0.0685(2) 0.2431(2) 0.0343(7) Uani d . 1 . . C
C10 0.6233(3) -0.0580(3) 0.1527(2) 0.0456(8) Uani d . 1 . . C
C11 0.4814(3) -0.1988(2) 0.0927(2) 0.0419(7) Uani d . 1 . . C
C12 0.4684(3) -0.1674(2) 0.1958(2) 0.0334(7) Uani d . 1 . . C
C13 0.4013(3) -0.2311(2) 0.2391(2) 0.0436(8) Uani d . 1 . . C
H13 0.3943 -0.2123 0.3085 0.052 Uiso calc R 1 . . H
C14 0.3442(3) -0.3240(3) 0.1776(3) 0.0568(9) Uani d . 1 . . C
H14 0.2984 -0.3678 0.2061 0.068 Uiso calc R 1 . . H
C15 0.3541(3) -0.3523(3) 0.0753(3) 0.0632(10) Uani d . 1 . . C
H15 0.3133 -0.4142 0.0353 0.076 Uiso calc R 1 . . H
C16 0.4238(3) -0.2905(3) 0.0308(2) 0.0591(10) Uani d . 1 . . C
H16 0.4315 -0.3099 -0.0384 0.071 Uiso calc R 1 . . H
C17 0.1394(3) 0.2413(2) 0.0101(2) 0.0382(7) Uani d . 1 . . C
C18 0.0334(3) 0.1876(3) -0.0688(2) 0.0517(9) Uani d D 1 A . C
H18A 0.0388 0.2133 -0.1286 0.062 Uiso calc R 1 . . H
H18B 0.0478 0.1139 -0.0880 0.062 Uiso calc R 1 . . H
C19 -0.0993(3) 0.1990(3) -0.0411(3) 0.0712(11) Uani d D 1 . . C
H19A -0.1509 0.1382 -0.0789 0.085 Uiso d PR 0.526(8) A 1 H
H19B -0.1326 0.2580 -0.0609 0.085 Uiso d PR 0.526(8) A 1 H
H19C -0.1580 0.1861 -0.1017 0.085 Uiso d PR 0.474(8) A 2 H
H19D -0.1084 0.2683 -0.0007 0.085 Uiso d PR 0.474(8) A 2 H
C20 -0.1103(6) 0.2123(6) 0.0735(5) 0.060(3) Uani d PD 0.526(8) A 1 C
H20A -0.0746 0.2811 0.1105 0.072 Uiso calc PR 0.526(8) A 1 H
H20B -0.1995 0.2096 0.0827 0.072 Uiso calc PR 0.526(8) A 1 H
C20' -0.1269(6) 0.1190(7) 0.0208(5) 0.055(3) Uani d PD 0.474(8) A 2 C
H20C -0.2155 0.1201 0.0320 0.067 Uiso calc PR 0.474(8) A 2 H
H20D -0.1128 0.0498 -0.0195 0.067 Uiso calc PR 0.474(8) A 2 H
C21 -0.0505(3) 0.1380(3) 0.1179(3) 0.0755(12) Uani d D 1 . . C
H21A -0.0823 0.1437 0.1821 0.091 Uiso d PR 0.526(8) A 1 H
H21B -0.0782 0.0702 0.0752 0.091 Uiso d PR 0.526(8) A 1 H
H21C -0.0760 0.2028 0.1580 0.091 Uiso d PR 0.474(8) A 2 H
H21D -0.0789 0.0850 0.1482 0.091 Uiso d PR 0.474(8) A 2 H
C22 0.0939(3) 0.1461(2) 0.3227(2) 0.0363(7) Uani d . 1 . . C
C23 0.1066(3) 0.2535(3) 0.3588(3) 0.0537(9) Uani d . 1 . . C
H23 0.1430 0.2932 0.3210 0.064 Uiso calc R 1 . . H
C24 0.0655(3) 0.3022(3) 0.4509(3) 0.0634(10) Uani d . 1 . . C
H24 0.0752 0.3743 0.4748 0.076 Uiso calc R 1 . . H
C25 0.0102(3) 0.2444(3) 0.5073(2) 0.0537(9) Uani d . 1 . . C
C26 -0.0038(3) 0.1383(3) 0.4723(2) 0.0506(9) Uani d . 1 . . C
H26 -0.0410 0.0986 0.5098 0.061 Uiso calc R 1 . . H
C27 0.0383(3) 0.0908(3) 0.3799(2) 0.0452(8) Uani d . 1 . . C
H27 0.0284 0.0186 0.3561 0.054 Uiso calc R 1 . . H
C28 -0.0814(4) 0.2430(4) 0.6594(3) 0.0872(14) Uani d . 1 . . C
H28A -0.1557 0.2023 0.6229 0.131 Uiso calc R 1 . . H
H28B -0.1038 0.2904 0.7198 0.131 Uiso calc R 1 . . H
H28C -0.0202 0.1976 0.6778 0.131 Uiso calc R 1 . . H
C29 0.5342(3) 0.1858(2) 0.4566(2) 0.0377(7) Uani d . 1 . . C
C30 0.6377(3) 0.2543(2) 0.4795(2) 0.0484(8) Uani d . 1 . . C
H30 0.7133 0.2328 0.4548 0.058 Uiso calc R 1 . . H
C31 0.6330(3) 0.3568(3) 0.5397(2) 0.0528(9) Uani d . 1 . . C
H31 0.7047 0.4023 0.5544 0.063 Uiso calc R 1 . . H
C32 0.5218(3) 0.3889(2) 0.5762(2) 0.0501(8) Uani d . 1 . . C
C33 0.4161(3) 0.3213(3) 0.5525(2) 0.0556(9) Uani d . 1 . . C
H33 0.3400 0.3436 0.5760 0.067 Uiso calc R 1 . . H
C34 0.4219(3) 0.2215(3) 0.4946(2) 0.0497(8) Uani d . 1 . . C
H34 0.3497 0.1765 0.4803 0.060 Uiso calc R 1 . . H
C35 0.6123(4) 0.5585(3) 0.6673(3) 0.0910(14) Uani d . 1 . . C
H35A 0.6765 0.5314 0.7063 0.136 Uiso calc R 1 . . H
H35B 0.5871 0.6232 0.7079 0.136 Uiso calc R 1 . . H
H35C 0.6453 0.5701 0.6081 0.136 Uiso calc R 1 . . H
C36 0.2102(3) 0.3231(2) 0.0020(2) 0.0447(8) Uani d . 1 . . C
H36 0.2809 0.3444 0.0497 0.054 Uiso calc R 1 . . H
C37 0.1887(3) 0.3837(2) -0.0746(2) 0.0429(8) Uani d . 1 . . C
C38 0.2867(3) 0.4109(2) -0.1239(2) 0.0483(8) Uani d . 1 . . C
H38 0.3670 0.3883 -0.1103 0.058 Uiso calc R 1 . . H
C39 0.2688(3) 0.4707(2) -0.1931(2) 0.0515(9) Uani d . 1 . . C
H39 0.3357 0.4862 -0.2267 0.062 Uiso calc R 1 . . H
C40 0.1516(4) 0.5068(3) -0.2116(3) 0.0592(10) Uani d . 1 . . C
C41 0.0529(4) 0.4827(3) -0.1632(3) 0.0778(12) Uani d . 1 . . C
H41 -0.0263 0.5077 -0.1752 0.093 Uiso calc R 1 . . H
C42 0.0719(3) 0.4209(3) -0.0962(3) 0.0641(10) Uani d . 1 . . C
H42 0.0038 0.4038 -0.0647 0.077 Uiso calc R 1 . . H
C43 0.2215(5) 0.6079(4) -0.3182(4) 0.1166(19) Uani d . 1 . . C
H43A 0.2803 0.6490 -0.2637 0.175 Uiso calc R 1 . . H
H43B 0.1888 0.6508 -0.3604 0.175 Uiso calc R 1 . . H
H43C 0.2639 0.5517 -0.3579 0.175 Uiso calc R 1 . . H
C44 0.7399(3) -0.1444(3) 0.3092(3) 0.0591(10) Uani d . 1 . . C
H44A 0.7084 -0.2115 0.2669 0.089 Uiso calc R 1 . . H
H44B 0.7833 -0.1525 0.3715 0.089 Uiso calc R 1 . . H
H44C 0.7975 -0.1129 0.2745 0.089 Uiso calc R 1 . . H

loop_
_atom_site_aniso_label
_atom_site_aniso_U_11
_atom_site_aniso_U_22
_atom_site_aniso_U_33
_atom_site_aniso_U_12
_atom_site_aniso_U_13
_atom_site_aniso_U_23
S1 0.0319(4) 0.0480(5) 0.0391(4) -0.0023(3) 0.0053(3) 0.0221(4)
N1 0.0307(13) 0.0397(14) 0.0281(12) -0.0001(11) 0.0044(10) 0.0150(11)
N2 0.0351(14) 0.0394(14) 0.0286(12) -0.0003(11) 0.0045(11) 0.0142(11)
N3 0.0393(14) 0.0412(15) 0.0355(14) 0.0078(12) -0.0034(11) 0.0061(12)
N4 0.0572(18) 0.069(2) 0.0337(16) 0.0104(15) 0.0222(14) 0.0107(15)
O1 0.0397(12) 0.0464(13) 0.0454(12) 0.0013(9) 0.0127(10) 0.0255(10)
O2 0.0484(14) 0.0693(16) 0.0762(16) -0.0011(12) 0.0310(13) 0.0260(13)
O3 0.0822(19) 0.094(2) 0.0563(16) 0.0121(15) 0.0264(15) -0.0023(15)
O4 0.099(2) 0.0437(16) 0.0835(19) 0.0048(14) 0.0213(16) -0.0032(14)
O5 0.097(2) 0.095(2) 0.102(2) 0.0202(17) 0.0217(17) 0.0721(18)
C1 0.0342(16) 0.0390(17) 0.0275(15) 0.0002(13) 0.0051(12) 0.0138(13)
C2 0.0370(16) 0.0349(17) 0.0243(15) 0.0000(13) 0.0050(13) 0.0064(13)
C3 0.0356(16) 0.0352(17) 0.0210(14) -0.0025(13) 0.0073(12) 0.0066(13)
C4 0.0374(17) 0.0369(17) 0.0285(15) 0.0002(13) 0.0030(13) 0.0110(13)
C5 0.0375(17) 0.054(2) 0.0339(16) -0.0006(14) 0.0015(14) 0.0196(15)
C6 0.0309(16) 0.0441(18) 0.0341(16) -0.0064(13) 0.0038(13) 0.0147(14)
C7 0.0378(17) 0.0427(18) 0.0275(15) 0.0026(14) 0.0029(13) 0.0138(14)
C8 0.0388(18) 0.051(2) 0.0346(17) 0.0007(15) -0.0048(14) 0.0085(15)
C9 0.0359(16) 0.0370(17) 0.0310(16) 0.0041(13) 0.0055(13) 0.0096(13)
C10 0.0406(19) 0.055(2) 0.048(2) 0.0130(17) 0.0172(16) 0.0193(18)
C11 0.0426(18) 0.050(2) 0.0330(17) 0.0074(15) 0.0057(15) 0.0098(15)
C12 0.0331(16) 0.0367(17) 0.0289(15) 0.0059(13) 0.0049(13) 0.0048(13)
C13 0.0439(19) 0.043(2) 0.0450(18) 0.0013(15) 0.0088(15) 0.0117(16)
C14 0.053(2) 0.044(2) 0.071(3) -0.0026(17) 0.008(2) 0.0120(19)
C15 0.053(2) 0.049(2) 0.074(3) -0.0001(18) -0.002(2) -0.005(2)
C16 0.063(2) 0.063(2) 0.0375(19) 0.0111(19) -0.0006(18) -0.0102(18)
C17 0.0431(18) 0.0414(18) 0.0318(16) 0.0024(14) 0.0018(14) 0.0136(14)
C18 0.054(2) 0.059(2) 0.0441(19) 0.0033(17) -0.0063(17) 0.0212(17)
C19 0.054(2) 0.107(3) 0.066(2) 0.005(2) -0.0063(19) 0.051(2)
C20 0.035(4) 0.073(6) 0.083(6) 0.016(4) 0.010(4) 0.038(5)
C20' 0.045(4) 0.064(6) 0.061(5) -0.001(4) 0.004(4) 0.024(5)
C21 0.0333(19) 0.136(4) 0.073(3) -0.009(2) -0.0038(19) 0.062(3)
C22 0.0283(15) 0.048(2) 0.0357(16) 0.0012(13) 0.0043(13) 0.0165(15)
C23 0.055(2) 0.052(2) 0.058(2) -0.0041(17) 0.0182(18) 0.0178(18)
C24 0.067(2) 0.049(2) 0.069(3) 0.0024(18) 0.020(2) 0.003(2)
C25 0.045(2) 0.075(3) 0.0387(19) 0.0073(18) 0.0063(16) 0.0079(19)
C26 0.051(2) 0.067(3) 0.0407(19) 0.0037(18) 0.0128(16) 0.0237(18)
C27 0.0444(19) 0.055(2) 0.0409(18) 0.0012(15) 0.0109(15) 0.0187(16)
C28 0.084(3) 0.140(4) 0.044(2) 0.031(3) 0.033(2) 0.023(2)
C29 0.0437(18) 0.0446(19) 0.0258(15) 0.0020(15) 0.0027(14) 0.0115(14)
C30 0.049(2) 0.049(2) 0.0469(19) 0.0004(16) 0.0119(16) 0.0104(17)
C31 0.058(2) 0.048(2) 0.050(2) -0.0088(17) 0.0044(18) 0.0098(17)
C32 0.068(2) 0.039(2) 0.0427(19) 0.0034(18) 0.0067(18) 0.0091(16)
C33 0.060(2) 0.049(2) 0.057(2) 0.0146(18) 0.0185(18) 0.0060(18)
C34 0.049(2) 0.051(2) 0.047(2) 0.0023(16) 0.0065(16) 0.0090(17)
C35 0.120(4) 0.046(2) 0.095(3) -0.019(2) 0.001(3) 0.004(2)
C36 0.052(2) 0.048(2) 0.0336(17) -0.0012(16) -0.0038(15) 0.0139(15)
C37 0.056(2) 0.0379(18) 0.0360(17) 0.0020(16) 0.0036(16) 0.0120(14)
C38 0.056(2) 0.0430(19) 0.0482(19) 0.0057(16) 0.0075(17) 0.0147(16)
C39 0.069(2) 0.046(2) 0.0453(19) 0.0055(18) 0.0179(18) 0.0178(16)
C40 0.075(3) 0.057(2) 0.058(2) 0.013(2) 0.010(2) 0.0354(19)
C41 0.068(3) 0.088(3) 0.103(3) 0.023(2) 0.021(2) 0.064(3)
C42 0.064(2) 0.067(2) 0.079(3) 0.0117(19) 0.023(2) 0.045(2)
C43 0.122(4) 0.142(4) 0.141(4) 0.048(3) 0.064(4) 0.115(4)
C44 0.052(2) 0.059(2) 0.063(2) 0.0202(18) -0.0009(18) 0.0104(19)

loop_
_atom_type_symbol
_atom_type_description
_atom_type_scat_dispersion_real
_atom_type_scat_dispersion_imag
_atom_type_scat_source
C C 0.0033 0.0016 'International Tables Vol C Tables 4.2.6.8 and 6.1.1.4'
H H 0.0000 0.0000 'International Tables Vol C Tables 4.2.6.8 and 6.1.1.4'
N N 0.0061 0.0033 'International Tables Vol C Tables 4.2.6.8 and 6.1.1.4'
O O 0.0106 0.0060 'International Tables Vol C Tables 4.2.6.8 and 6.1.1.4'
S S 0.1246 0.1234 'International Tables Vol C Tables 4.2.6.8 and 6.1.1.4'

loop_
_geom_angle_atom_site_label_1
_geom_angle_atom_site_label_2
_geom_angle_atom_site_label_3
_geom_angle
C3 S1 C1 93.26(12)
C2 N1 C3 116.5(2)
C2 N1 C6 122.7(2)
C3 N1 C6 120.5(2)
C3 N2 C4 117.3(2)
C8 N3 C44 115.9(2)
C8 N3 C9 108.0(2)
C44 N3 C9 115.7(2)
C10 N4 C11 111.9(2)
C10 N4 H4 118(2)
C11 N4 H4 123(2)
C25 O3 C28 117.3(3)
C32 O4 C35 118.7(3)
C40 O5 C43 117.8(3)
C2 C1 C7 109.1(2)
C2 C1 C9 114.1(2)
C7 C1 C9 102.9(2)
C2 C1 S1 105.04(17)
C7 C1 S1 113.46(19)
C9 C1 S1 112.51(17)
O1 C2 N1 122.9(3)
O1 C2 C1 124.0(2)
N1 C2 C1 113.0(2)
N2 C3 N1 125.6(2)
N2 C3 S1 122.2(2)
N1 C3 S1 112.09(19)
C5 C4 N2 122.7(2)
C5 C4 C17 125.1(3)
N2 C4 C17 112.2(2)
C4 C5 C21 127.3(3)
C4 C5 C6 121.4(3)
C21 C5 C6 111.2(2)
N1 C6 C5 109.8(2)
N1 C6 C22 111.4(2)
C5 C6 C22 112.8(2)
N1 C6 H6 107.5
C5 C6 H6 107.5
C22 C6 H6 107.5
C8 C7 C29 117.9(2)
C8 C7 C1 102.5(2)
C29 C7 C1 117.5(2)
C8 C7 H7 106.0
C29 C7 H7 106.0
C1 C7 H7 106.0
N3 C8 C7 101.4(2)
N3 C8 H8A 111.5
C7 C8 H8A 111.5
N3 C8 H8B 111.5
C7 C8 H8B 111.5
H8A C8 H8B 109.3
N3 C9 C12 111.4(2)
N3 C9 C10 112.5(2)
C12 C9 C10 101.5(2)
N3 C9 C1 102.9(2)
C12 C9 C1 118.9(2)
C10 C9 C1 109.9(2)
O2 C10 N4 127.2(3)
O2 C10 C9 125.9(3)
N4 C10 C9 106.8(3)
C16 C11 C12 121.9(3)
C16 C11 N4 128.2(3)
C12 C11 N4 109.6(3)
C13 C12 C11 119.7(3)
C13 C12 C9 130.9(3)
C11 C12 C9 109.0(3)
C12 C13 C14 118.7(3)
C12 C13 H13 120.6
C14 C13 H13 120.6
C15 C14 C13 121.0(3)
C15 C14 H14 119.5
C13 C14 H14 119.5
C14 C15 C16 121.1(3)
C14 C15 H15 119.5
C16 C15 H15 119.5
C11 C16 C15 117.6(3)
C11 C16 H16 121.2
C15 C16 H16 121.2
C36 C17 C4 120.1(3)
C36 C17 C18 123.2(3)
C4 C17 C18 116.3(3)
C19 C18 C17 117.6(3)
C19 C18 H18A 107.9
C17 C18 H18A 107.9
C19 C18 H18B 107.9
C17 C18 H18B 107.9
H18A C18 H18B 107.2
C18 C19 C20 114.1(3)
C18 C19 C20' 108.2(4)
C20 C19 C20' 47.9(3)
C18 C19 H19A 108.9
C20 C19 H19A 108.1
C20' C19 H19A 65.4
C18 C19 H19B 108.7
C20 C19 H19B 109.2
C20' C19 H19B 142.5
H19A C19 H19B 107.8
C18 C19 H19C 109.8
C20 C19 H19C 135.4
C20' C19 H19C 110.3
H19A C19 H19C 48.0
H19B C19 H19C 62.0
C18 C19 H19D 110.4
C20 C19 H19D 63.0
C20' C19 H19D 109.6
H19A C19 H19D 139.7
H19B C19 H19D 50.2
H19C C19 H19D 108.5
C21 C20 C19 116.2(5)
C21 C20 H19D 146.3
C19 C20 H19D 37.5
C21 C20 H20A 108.2
C19 C20 H20A 108.2
H19D C20 H20A 75.4
C21 C20 H20B 108.2
C19 C20 H20B 108.2
H19D C20 H20B 102.0
H20A C20 H20B 107.4
C21 C20 H21C 41.8
C19 C20 H21C 154.5
H19D C20 H21C 150.5
H20A C20 H21C 76.1
H20B C20 H21C 93.7
C21 C20' C19 114.3(5)
C21 C20' H19A 149.9
C19 C20' H19A 37.0
C21 C20' H20C 108.7
C19 C20' H20C 108.7
H19A C20' H20C 93.7
C21 C20' H20D 108.7
C19 C20' H20D 108.7
H19A C20' H20D 82.1
H20C C20' H20D 107.6
C21 C20' H21B 41.3
C19 C20' H21B 143.7
H19A C20' H21B 150.2
H20C C20' H21B 105.7
H20D C20' H21B 70.7
C20 C21 C20' 52.3(4)
C20 C21 C5 119.4(4)
C20' C21 C5 127.0(4)
C20 C21 H21A 107.3
C20' C21 H21A 125.5
C5 C21 H21A 107.3
C20 C21 H21B 107.3
C20' C21 H21B 55.4
C5 C21 H21B 107.8
H21A C21 H21B 107.2
C20 C21 H21C 57.7
C20' C21 H21C 105.6
C5 C21 H21C 106.0
H21A C21 H21C 57.9
H21B C21 H21C 145.9
C20 C21 H21D 135.2
C20' C21 H21D 105.4
C5 C21 H21D 105.1
H21A C21 H21D 49.5
H21B C21 H21D 60.8
H21C C21 H21D 106.3
C27 C22 C23 118.0(3)
C27 C22 C6 120.6(3)
C23 C22 C6 121.4(3)
C24 C23 C22 120.4(3)
C24 C23 H23 119.8
C22 C23 H23 119.8
C25 C24 C23 120.4(3)
C25 C24 H24 119.8
C23 C24 H24 119.8
C26 C25 O3 124.4(3)
C26 C25 C24 119.8(3)
O3 C25 C24 115.7(3)
C25 C26 C27 119.0(3)
C25 C26 H26 120.5
C27 C26 H26 120.5
C22 C27 C26 122.4(3)
C22 C27 H27 118.8
C26 C27 H27 118.8
O3 C28 H28A 109.5
O3 C28 H28B 109.5
H28A C28 H28B 109.5
O3 C28 H28C 109.5
H28A C28 H28C 109.5
H28B C28 H28C 109.5
C30 C29 C34 117.4(3)
C30 C29 C7 122.9(3)
C34 C29 C7 119.5(3)
C29 C30 C31 121.7(3)
C29 C30 H30 119.1
C31 C30 H30 119.1
C32 C31 C30 119.3(3)
C32 C31 H31 120.3
C30 C31 H31 120.3
C31 C32 C33 119.7(3)
C31 C32 O4 124.6(3)
C33 C32 O4 115.7(3)
C34 C33 C32 120.5(3)
C34 C33 H33 119.7
C32 C33 H33 119.7
C33 C34 C29 121.3(3)
C33 C34 H34 119.3
C29 C34 H34 119.3
O4 C35 H35A 109.5
O4 C35 H35B 109.5
H35A C35 H35B 109.5
O4 C35 H35C 109.5
H35A C35 H35C 109.5
H35B C35 H35C 109.5
C17 C36 C37 127.3(3)
C17 C36 H36 116.4
C37 C36 H36 116.4
C42 C37 C38 116.6(3)
C42 C37 C36 121.9(3)
C38 C37 C36 121.4(3)
C37 C38 C39 122.0(3)
C37 C38 H38 119.0
C39 C38 H38 119.0
C40 C39 C38 119.4(3)
C40 C39 H39 120.3
C38 C39 H39 120.3
C41 C40 C39 120.2(3)
C41 C40 O5 115.0(3)
C39 C40 O5 124.8(3)
C40 C41 C42 119.5(3)
C40 C41 H41 120.2
C42 C41 H41 120.2
C37 C42 C41 122.2(3)
C37 C42 H42 118.9
C41 C42 H42 118.9
O5 C43 H43A 109.5
O5 C43 H43B 109.5
H43A C43 H43B 109.5
O5 C43 H43C 109.5
H43A C43 H43C 109.5
H43B C43 H43C 109.5
N3 C44 H44A 109.5
N3 C44 H44B 109.5
H44A C44 H44B 109.5
N3 C44 H44C 109.5
H44A C44 H44C 109.5
H44B C44 H44C 109.5

loop_
_geom_bond_atom_site_label_1
_geom_bond_atom_site_label_2
_geom_bond_distance
S1 C3 1.739(3)
S1 C1 1.833(3)
N1 C2 1.374(3)
N1 C3 1.384(3)
N1 C6 1.480(3)
N2 C3 1.273(3)
N2 C4 1.433(3)
N3 C8 1.453(4)
N3 C44 1.462(4)
N3 C9 1.472(3)
N4 C10 1.362(4)
N4 C11 1.400(4)
N4 H4 0.863(10)
O1 C2 1.217(3)
O2 C10 1.207(4)
O3 C25 1.374(4)
O3 C28 1.427(4)
O4 C32 1.375(4)
O4 C35 1.413(4)
O5 C40 1.385(4)
O5 C43 1.391(5)
C1 C2 1.536(4)
C1 C7 1.566(4)
C1 C9 1.607(4)
C4 C5 1.331(4)
C4 C17 1.494(4)
C5 C21 1.497(4)
C5 C6 1.519(4)
C6 C22 1.526(4)
C6 H6 0.9800
C7 C8 1.503(4)
C7 C29 1.519(4)
C7 H7 0.9800
C8 H8A 0.9700
C8 H8B 0.9700
C9 C12 1.507(4)
C9 C10 1.564(4)
C11 C16 1.378(4)
C11 C12 1.389(4)
C12 C13 1.373(4)
C13 C14 1.386(4)
C13 H13 0.9300
C14 C15 1.372(5)
C14 H14 0.9300
C15 C16 1.380(5)
C15 H15 0.9300
C16 H16 0.9300
C17 C36 1.338(4)
C17 C18 1.502(4)
C18 C19 1.500(4)
C18 H18A 0.9700
C18 H18B 0.9700
C19 C20 1.552(6)
C19 C20' 1.558(6)
C19 H19A 0.9600
C19 H19B 0.9601
C19 H19C 0.9600
C19 H19D 0.9600
C20 C21 1.422(6)
C20 H19D 1.4058
C20 H20A 0.9700
C20 H20B 0.9700
C20 H21C 1.2182
C20' C21 1.446(6)
C20' H19A 1.4509
C20' H20C 0.9700
C20' H20D 0.9700
C20' H21B 1.1976
C21 H21A 0.9599
C21 H21B 0.9600
C21 H21C 0.9600
C21 H21D 0.9600
C22 C27 1.366(4)
C22 C23 1.384(4)
C23 C24 1.384(4)
C23 H23 0.9300
C24 C25 1.379(4)
C24 H24 0.9300
C25 C26 1.367(5)
C26 C27 1.388(4)
C26 H26 0.9300
C27 H27 0.9300
C28 H28A 0.9600
C28 H28B 0.9600
C28 H28C 0.9600
C29 C30 1.363(4)
C29 C34 1.400(4)
C30 C31 1.406(4)
C30 H30 0.9300
C31 C32 1.369(4)
C31 H31 0.9300
C32 C33 1.375(4)
C33 C34 1.369(4)
C33 H33 0.9300
C34 H34 0.9300
C35 H35A 0.9600
C35 H35B 0.9600
C35 H35C 0.9600
C36 C37 1.481(4)
C36 H36 0.9300
C37 C42 1.383(4)
C37 C38 1.385(4)
C38 C39 1.387(4)
C38 H38 0.9300
C39 C40 1.373(5)
C39 H39 0.9300
C40 C41 1.367(5)
C41 C42 1.385(4)
C41 H41 0.9300
C42 H42 0.9300
C43 H43A 0.9600
C43 H43B 0.9600
C43 H43C 0.9600
C44 H44A 0.9600
C44 H44B 0.9600
C44 H44C 0.9600

loop_
_geom_hbond_atom_site_label_D
_geom_hbond_atom_site_label_H
_geom_hbond_atom_site_label_A
_geom_hbond_site_symmetry_A
_geom_hbond_distance_DH
_geom_hbond_distance_HA
_geom_hbond_distance_DA
_geom_hbond_angle_DHA
N4 H4 N2 2_655 0.863(10) 2.156(12) 3.014(3) 173(3)

loop_
_geom_torsion_atom_site_label_1
_geom_torsion_atom_site_label_2
_geom_torsion_atom_site_label_3
_geom_torsion_atom_site_label_4
_geom_torsion
C3 S1 C1 C2 -2.84(19)
C3 S1 C1 C7 -121.90(19)
C3 S1 C1 C9 121.79(19)
C3 N1 C2 O1 178.2(2)
C6 N1 C2 O1 4.3(4)
C3 N1 C2 C1 0.8(3)
C6 N1 C2 C1 -173.0(2)
C7 C1 C2 O1 -53.7(3)
C9 C1 C2 O1 60.7(3)
S1 C1 C2 O1 -175.6(2)
C7 C1 C2 N1 123.6(2)
C9 C1 C2 N1 -122.0(2)
S1 C1 C2 N1 1.7(3)
C4 N2 C3 N1 -2.5(4)
C4 N2 C3 S1 174.39(19)
C2 N1 C3 N2 174.0(3)
C6 N1 C3 N2 -12.0(4)
C2 N1 C3 S1 -3.1(3)
C6 N1 C3 S1 170.84(19)
C1 S1 C3 N2 -173.7(2)
C1 S1 C3 N1 3.5(2)
C3 N2 C4 C5 8.4(4)
C3 N2 C4 C17 -169.6(2)
N2 C4 C5 C21 175.0(3)
C17 C4 C5 C21 -7.3(5)
N2 C4 C5 C6 0.4(4)
C17 C4 C5 C6 178.2(3)
C2 N1 C6 C5 -167.9(2)
C3 N1 C6 C5 18.5(3)
C2 N1 C6 C22 66.3(3)
C3 N1 C6 C22 -107.3(3)
C4 C5 C6 N1 -13.0(4)
C21 C5 C6 N1 171.6(3)
C4 C5 C6 C22 112.0(3)
C21 C5 C6 C22 -63.4(3)
C2 C1 C7 C8 149.5(2)
C9 C1 C7 C8 28.0(3)
S1 C1 C7 C8 -93.8(2)
C2 C1 C7 C29 -79.6(3)
C9 C1 C7 C29 158.9(2)
S1 C1 C7 C29 37.1(3)
C44 N3 C8 C7 178.1(2)
C9 N3 C8 C7 46.5(3)
C29 C7 C8 N3 -175.5(2)
C1 C7 C8 N3 -44.9(3)
C8 N3 C9 C12 -156.0(2)
C44 N3 C9 C12 72.3(3)
C8 N3 C9 C10 90.8(3)
C44 N3 C9 C10 -40.9(3)
C8 N3 C9 C1 -27.4(3)
C44 N3 C9 C1 -159.2(2)
C2 C1 C9 N3 -119.4(2)
C7 C1 C9 N3 -1.4(3)
S1 C1 C9 N3 121.06(19)
C2 C1 C9 C12 4.3(3)
C7 C1 C9 C12 122.3(2)
S1 C1 C9 C12 -115.2(2)
C2 C1 C9 C10 120.5(2)
C7 C1 C9 C10 -121.5(2)
S1 C1 C9 C10 1.0(3)
C11 N4 C10 O2 166.5(3)
C11 N4 C10 C9 -10.5(3)
N3 C9 C10 O2 -47.3(4)
C12 C9 C10 O2 -166.5(3)
C1 C9 C10 O2 66.7(4)
N3 C9 C10 N4 129.7(2)
C12 C9 C10 N4 10.5(3)
C1 C9 C10 N4 -116.3(3)
C10 N4 C11 C16 -168.2(3)
C10 N4 C11 C12 6.0(4)
C16 C11 C12 C13 3.1(4)
N4 C11 C12 C13 -171.5(3)
C16 C11 C12 C9 176.2(3)
N4 C11 C12 C9 1.6(3)
N3 C9 C12 C13 44.9(4)
C10 C9 C12 C13 164.9(3)
C1 C9 C12 C13 -74.5(4)
N3 C9 C12 C11 -127.2(2)
C10 C9 C12 C11 -7.2(3)
C1 C9 C12 C11 113.4(3)
C11 C12 C13 C14 -2.3(4)
C9 C12 C13 C14 -173.7(3)
C12 C13 C14 C15 0.1(5)
C13 C14 C15 C16 1.5(5)
C12 C11 C16 C15 -1.5(5)
N4 C11 C16 C15 172.1(3)
C14 C15 C16 C11 -0.8(5)
C5 C4 C17 C36 150.6(3)
N2 C4 C17 C36 -31.5(4)
C5 C4 C17 C18 -36.2(4)
N2 C4 C17 C18 141.8(3)
C36 C17 C18 C19 -110.9(4)
C4 C17 C18 C19 76.0(4)
C17 C18 C19 C20 -30.4(5)
C17 C18 C19 C20' -81.7(5)
C18 C19 C20 C21 -50.5(7)
C20' C19 C20 C21 42.9(5)
C18 C19 C20' C21 65.1(6)
C20 C19 C20' C21 -41.2(5)
C19 C20 C21 C20' -43.5(5)
C19 C20 C21 C5 72.4(7)
C19 C20' C21 C20 42.4(5)
C19 C20' C21 C5 -58.7(8)
C4 C5 C21 C20 -18.6(6)
C6 C5 C21 C20 156.5(4)
C4 C5 C21 C20' 44.4(7)
C6 C5 C21 C20' -140.6(5)
N1 C6 C22 C27 -104.0(3)
C5 C6 C22 C27 131.9(3)
N1 C6 C22 C23 78.8(3)
C5 C6 C22 C23 -45.3(4)
C27 C22 C23 C24 0.9(5)
C6 C22 C23 C24 178.1(3)
C22 C23 C24 C25 -0.6(5)
C28 O3 C25 C26 3.4(5)
C28 O3 C25 C24 -177.4(3)
C23 C24 C25 C26 0.1(5)
C23 C24 C25 O3 -179.1(3)
O3 C25 C26 C27 179.2(3)
C24 C25 C26 C27 0.1(5)
C23 C22 C27 C26 -0.7(4)
C6 C22 C27 C26 -178.0(3)
C25 C26 C27 C22 0.2(5)
C8 C7 C29 C30 18.0(4)
C1 C7 C29 C30 -105.4(3)
C8 C7 C29 C34 -156.3(3)
C1 C7 C29 C34 80.3(3)
C34 C29 C30 C31 0.5(4)
C7 C29 C30 C31 -173.9(3)
C29 C30 C31 C32 0.0(5)
C30 C31 C32 C33 -1.0(5)
C30 C31 C32 O4 178.8(3)
C35 O4 C32 C31 -1.9(5)
C35 O4 C32 C33 177.9(3)
C31 C32 C33 C34 1.6(5)
O4 C32 C33 C34 -178.3(3)
C32 C33 C34 C29 -1.1(5)
C30 C29 C34 C33 0.1(4)
C7 C29 C34 C33 174.7(3)
C4 C17 C36 C37 -178.2(3)
C18 C17 C36 C37 9.0(5)
C17 C36 C37 C42 49.0(5)
C17 C36 C37 C38 -134.7(3)
C42 C37 C38 C39 -1.2(5)
C36 C37 C38 C39 -177.7(3)
C37 C38 C39 C40 1.9(5)
C38 C39 C40 C41 -0.9(5)
C38 C39 C40 O5 179.6(3)
C43 O5 C40 C41 170.5(4)
C43 O5 C40 C39 -9.9(6)
C39 C40 C41 C42 -0.6(6)
O5 C40 C41 C42 179.0(3)
C38 C37 C42 C41 -0.4(5)
C36 C37 C42 C41 176.1(3)
C40 C41 C42 C37 1.3(6)
